data_7007088
loop_
_publ_author_name
'Clegg, Jack K.'
'Lindoy, Leonard F.'
'McMurtrie, John C.'
'Schilter, David'

_publ_section_title
;
 Extended three-dimensional supramolecular architectures derived from
 trinuclear (bis-beta-diketonato)copper(II) metallocycles.
;
_journal_issue 25
_journal_name_full 'Dalton transactions (Cambridge, England : 2003)'
_journal_page_first 3114
_journal_page_last 3121
_journal_paper_doi 10.1039/b517274h
_journal_year 2006
_chemical_formula_moiety 'C62 H64 Cu3 N2 O13, C10 H8 N2, 0.75(C4 H8 O)'
_chemical_formula_sum 'C75 H78 Cu3 N4 O13.75'
_chemical_formula_weight 1446.03
_chemical_name_systematic
;
?
;
_space_group_IT_number 2
_symmetry_cell_setting triclinic
_symmetry_space_group_name_Hall '-P 1'
_symmetry_space_group_name_H-M 'P -1'
_atom_sites_solution_hydrogens geom
_atom_sites_solution_primary direct
_atom_sites_solution_secondary difmap
_audit_creation_method SHELXL-97
_cell_angle_alpha 72.259(2)
_cell_angle_beta 88.496(2)
_cell_angle_gamma 83.084(2)
_cell_formula_units_Z 2
_cell_length_a 14.0012(16)
_cell_length_b 14.1336(16)
_cell_length_c 18.328(2)
_cell_measurement_reflns_used 5591
_cell_measurement_temperature 150(2)
_cell_measurement_theta_max 25.254
_cell_measurement_theta_min 2.235
_cell_volume 3429.1(7)
_computing_cell_refinement 'SAINT (Siemens, 1995)'
_computing_data_collection 'SMART (Siemens, 1995)'
_computing_data_reduction 'SAINT and XPREP (Siemens, 1995)'
_computing_molecular_graphics 'ORTEP-3 (Farrugia, 1997), WINGX-32 (Farrugia, 1999)'
_computing_publication_material 'enCIFer 1.0 (CCDC, 2003)'
_computing_structure_refinement 'SHELXL-97 (Sheldrick, 2003)'
_computing_structure_solution 'SIR97 (Altomare, et. al. 1997)'
_diffrn_ambient_temperature 150(2)
_diffrn_measured_fraction_theta_full 0.998
_diffrn_measured_fraction_theta_max 0.925
_diffrn_measurement_device_type 'Bruker SMART 1000 CCD'
_diffrn_measurement_method \w
_diffrn_radiation_monochromator graphite
_diffrn_radiation_source 'sealed tube'
_diffrn_radiation_type MoK\a
_diffrn_radiation_wavelength 0.71073
_diffrn_reflns_av_R_equivalents 0.0509
_diffrn_reflns_av_sigmaI/netI 0.0904
_diffrn_reflns_limit_h_max 17
_diffrn_reflns_limit_h_min -17
_diffrn_reflns_limit_k_max 18
_diffrn_reflns_limit_k_min -18
_diffrn_reflns_limit_l_max 24
_diffrn_reflns_limit_l_min -24
_diffrn_reflns_number 34047
_diffrn_reflns_theta_full 25.00
_diffrn_reflns_theta_max 28.34
_diffrn_reflns_theta_min 1.17
_diffrn_standards_decay_% 0.14
_diffrn_standards_number 125
_exptl_absorpt_coefficient_mu 0.990
_exptl_absorpt_correction_T_max 0.990
_exptl_absorpt_correction_T_min 0.807
_exptl_absorpt_correction_type multi-scan
_exptl_absorpt_process_details 'SADABS (Sheldrick, 1999)'
_exptl_crystal_colour green
_exptl_crystal_density_diffrn 1.401
_exptl_crystal_density_method 'not measured'
_exptl_crystal_description plate
_exptl_crystal_F_000 1506
_exptl_crystal_size_max 0.36
_exptl_crystal_size_mid 0.18
_exptl_crystal_size_min 0.01
_refine_diff_density_max 0.944
_refine_diff_density_min -0.397
_refine_diff_density_rms 0.096
_refine_ls_extinction_method none
_refine_ls_goodness_of_fit_ref 0.923
_refine_ls_hydrogen_treatment constr
_refine_ls_matrix_type full
_refine_ls_number_parameters 874
_refine_ls_number_reflns 15835
_refine_ls_number_restraints 7
_refine_ls_restrained_S_all 0.926
_refine_ls_R_factor_all 0.1032
_refine_ls_R_factor_gt 0.0537
_refine_ls_shift/su_max 0.001
_refine_ls_shift/su_mean 0.000
_refine_ls_structure_factor_coef Fsqd
_refine_ls_weighting_details 'calc w=1/[\s^2^(Fo^2^)+(0.0958P)^2^+0.0000P] where P=(Fo^2^+2Fc^2^)/3'
_refine_ls_weighting_scheme calc
_refine_ls_wR_factor_gt 0.1332
_refine_ls_wR_factor_ref 0.1616
_reflns_number_gt 9906
_reflns_number_total 15835
_reflns_threshold_expression >2sigma(I)
_cod_data_source_file b517274h.txt
_cod_data_source_block lj44sad
_cod_depositor_comments
;
The following automatic conversions were performed:
'_symmetry_cell_setting' value 'Triclinic' changed to 'triclinic'
according to '/home/saulius/struct/CIF-dictionaries/cif_core.dic'
dictionary named 'cif_core.dic' version 2.4.1 from 2010-06-29.

Automatic conversion script
Id: cif_fix_enum 1527 2010-12-29 10:47:43Z saulius 
;
_cod_original_cell_volume 3429.0(7)
_cod_original_sg_symbol_Hall -P1
_cod_original_sg_symbol_H-M P-1
_cod_database_code 7007088

loop_
_symmetry_equiv_pos_as_xyz
'x, y, z'
'-x, -y, -z'

loop_
_atom_site_label
_atom_site_type_symbol
_atom_site_fract_x
_atom_site_fract_y
_atom_site_fract_z
_atom_site_U_iso_or_equiv
_atom_site_adp_type
_atom_site_occupancy
_atom_site_symmetry_multiplicity
_atom_site_calc_flag
_atom_site_refinement_flags
_atom_site_disorder_assembly
_atom_site_disorder_group
Cu1 Cu 0.47381(3) -0.88527(3) 0.71807(2) 0.02145(12) Uani 1 1 d . . .
Cu2 Cu -0.08388(3) -0.30199(3) 0.51653(2) 0.02099(12) Uani 1 1 d . . .
Cu3 Cu -0.03115(3) -0.70392(3) 1.10544(2) 0.02623(13) Uani 1 1 d . . .
O1 O 0.56805(18) -0.87425(18) 0.63722(14) 0.0259(6) Uani 1 1 d . . .
O2 O 0.40008(18) -0.75977(18) 0.66172(14) 0.0241(6) Uani 1 1 d . . .
O3 O 0.02038(18) -0.40690(18) 0.52372(13) 0.0225(5) Uani 1 1 d . . .
O4 O -0.06549(18) -0.24027(18) 0.40807(14) 0.0257(6) Uani 1 1 d . . .
O5 O -0.19858(18) -0.20828(19) 0.50521(14) 0.0266(6) Uani 1 1 d . . .
O6 O -0.11092(17) -0.36735(18) 0.62353(13) 0.0228(6) Uani 1 1 d . . .
O7 O -0.05531(19) -0.60553(19) 1.00697(14) 0.0289(6) Uani 1 1 d . . .
O8 O -0.1233(2) -0.6346(2) 1.15662(14) 0.0326(7) Uani 1 1 d . . .
O9 O 0.00342(19) -0.7977(2) 1.20427(14) 0.0303(6) Uani 1 1 d . . .
O10 O 0.06886(19) -0.7641(2) 1.05451(14) 0.0302(6) Uani 1 1 d . . .
O11 O 0.40810(18) -0.86999(18) 0.80925(14) 0.0252(6) Uani 1 1 d . . .
O12 O 0.55452(17) -1.00552(18) 0.77594(14) 0.0246(6) Uani 1 1 d . . .
C1 C 0.7139(3) -0.7423(3) 0.5264(3) 0.0418(11) Uani 1 1 d . . .
H1A H 0.7685 -0.7444 0.4921 0.063 Uiso 1 1 calc R . .
H1B H 0.7374 -0.7626 0.5795 0.063 Uiso 1 1 calc R . .
H1C H 0.6807 -0.6741 0.5131 0.063 Uiso 1 1 calc R . .
C2 C 0.6448(3) -0.8132(3) 0.5181(2) 0.0283(9) Uani 1 1 d . . .
H2A H 0.6216 -0.7932 0.4644 0.034 Uiso 1 1 calc R . .
H2B H 0.6786 -0.8820 0.5307 0.034 Uiso 1 1 calc R . .
C3 C 0.5601(3) -0.8115(3) 0.5708(2) 0.0222(8) Uani 1 1 d . . .
C4 C 0.4814(3) -0.7376(3) 0.5443(2) 0.0255(8) Uani 1 1 d . . .
H4 H 0.4794 -0.6999 0.4915 0.031 Uiso 1 1 calc R . .
C5 C 0.4061(2) -0.7160(3) 0.5902(2) 0.0202(7) Uani 1 1 d . . .
C6 C 0.3250(3) -0.6352(3) 0.5565(2) 0.0206(7) Uani 1 1 d . . .
C7 C 0.3208(3) -0.5752(3) 0.4802(2) 0.0307(9) Uani 1 1 d . . .
H7 H 0.3724 -0.5834 0.4470 0.037 Uiso 1 1 calc R . .
C8 C 0.2430(3) -0.5041(3) 0.4519(2) 0.0313(9) Uani 1 1 d . . .
H8 H 0.2414 -0.4654 0.3994 0.038 Uiso 1 1 calc R . .
C9 C 0.1672(3) -0.4885(3) 0.4991(2) 0.0205(8) Uani 1 1 d . . .
C10 C 0.1711(3) -0.5482(3) 0.5750(2) 0.0258(8) Uani 1 1 d . . .
H10 H 0.1198 -0.5396 0.6082 0.031 Uiso 1 1 calc R . .
C11 C 0.2486(3) -0.6205(3) 0.6032(2) 0.0263(8) Uani 1 1 d . . .
H11 H 0.2494 -0.6606 0.6553 0.032 Uiso 1 1 calc R . .
C12 C 0.0833(3) -0.4099(3) 0.4730(2) 0.0208(8) Uani 1 1 d . . .
C13 C 0.0773(3) -0.3442(3) 0.3978(2) 0.0264(8) Uani 1 1 d . . .
H13 H 0.1267 -0.3541 0.3634 0.032 Uiso 1 1 calc R . .
C14 C 0.0047(3) -0.2660(3) 0.3697(2) 0.0241(8) Uani 1 1 d . . .
C15 C 0.0041(3) -0.2050(3) 0.2862(2) 0.0333(10) Uani 1 1 d . . .
H15A H 0.0709 -0.2055 0.2669 0.040 Uiso 1 1 calc R . .
H15B H -0.0217 -0.1348 0.2808 0.040 Uiso 1 1 calc R . .
C16 C -0.0572(4) -0.2470(4) 0.2385(3) 0.0559(14) Uani 1 1 d . . .
H16A H -0.0569 -0.2060 0.1847 0.084 Uiso 1 1 calc R . .
H16B H -0.1234 -0.2461 0.2573 0.084 Uiso 1 1 calc R . .
H16C H -0.0307 -0.3160 0.2429 0.084 Uiso 1 1 calc R . .
C17 C -0.4115(3) -0.0981(3) 0.5885(2) 0.0346(10) Uani 1 1 d . . .
H17A H -0.4590 -0.0410 0.5640 0.052 Uiso 1 1 calc R . .
H17B H -0.3827 -0.0869 0.6329 0.052 Uiso 1 1 calc R . .
H17C H -0.4433 -0.1591 0.6054 0.052 Uiso 1 1 calc R . .
C18 C -0.3336(3) -0.1093(3) 0.5317(2) 0.0292(9) Uani 1 1 d . . .
H18A H -0.3048 -0.0456 0.5138 0.035 Uiso 1 1 calc R . .
H18B H -0.3648 -0.1180 0.4867 0.035 Uiso 1 1 calc R . .
C19 C -0.2520(3) -0.1939(3) 0.5586(2) 0.0218(8) Uani 1 1 d . . .
C20 C -0.2395(3) -0.2483(3) 0.6357(2) 0.0266(8) Uani 1 1 d . . .
H20 H -0.2816 -0.2289 0.6715 0.032 Uiso 1 1 calc R . .
C21 C -0.1687(3) -0.3300(3) 0.6640(2) 0.0210(8) Uani 1 1 d . . .
C22 C -0.1576(3) -0.3784(3) 0.74895(19) 0.0209(8) Uani 1 1 d . . .
C23 C -0.2029(3) -0.3374(3) 0.8023(2) 0.0323(9) Uani 1 1 d . . .
H23 H -0.2429 -0.2755 0.7850 0.039 Uiso 1 1 calc R . .
C24 C -0.1913(3) -0.3843(3) 0.8802(2) 0.0332(10) Uani 1 1 d . . .
H24 H -0.2233 -0.3543 0.9154 0.040 Uiso 1 1 calc R . .
C25 C -0.1330(3) -0.4757(3) 0.9076(2) 0.0226(8) Uani 1 1 d . . .
C26 C -0.0846(3) -0.5152(3) 0.8543(2) 0.0305(9) Uani 1 1 d . . .
H26 H -0.0423 -0.5755 0.8716 0.037 Uiso 1 1 calc R . .
C27 C -0.0972(3) -0.4681(3) 0.7769(2) 0.0295(9) Uani 1 1 d . . .
H27 H -0.0640 -0.4972 0.7417 0.035 Uiso 1 1 calc R . .
C28 C -0.1215(3) -0.5317(3) 0.9907(2) 0.0261(8) Uani 1 1 d . . .
C29 C -0.1816(3) -0.5047(3) 1.0451(2) 0.0342(10) Uani 1 1 d . . .
H29 H -0.2275 -0.4473 1.0274 0.041 Uiso 1 1 calc R . .
C30 C -0.1794(3) -0.5555(3) 1.1231(2) 0.0316(9) Uani 1 1 d . . .
C31 C -0.2456(3) -0.5141(4) 1.1756(2) 0.0453(12) Uani 1 1 d . . .
H31A H -0.2966 -0.4645 1.1448 0.054 Uiso 1 1 calc R . .
H31B H -0.2768 -0.5690 1.2114 0.054 Uiso 1 1 calc R . .
C32 C -0.1900(4) -0.4650(4) 1.2205(3) 0.0650(16) Uani 1 1 d . . .
H32A H -0.2338 -0.4392 1.2545 0.097 Uiso 1 1 calc R . .
H32B H -0.1603 -0.4097 1.1851 0.097 Uiso 1 1 calc R . .
H32C H -0.1397 -0.5142 1.2513 0.097 Uiso 1 1 calc R . .
C33 C 0.1692(3) -1.0101(3) 1.3246(2) 0.0411(11) Uani 1 1 d . . .
H33A H 0.1694 -1.0426 1.3801 0.062 Uiso 1 1 calc R . .
H33B H 0.2298 -0.9814 1.3098 0.062 Uiso 1 1 calc R . .
H33C H 0.1625 -1.0596 1.2981 0.062 Uiso 1 1 calc R . .
C34 C 0.0857(3) -0.9277(3) 1.3027(2) 0.0317(9) Uani 1 1 d . . .
H34A H 0.0258 -0.9580 1.3204 0.038 Uiso 1 1 calc R . .
H34B H 0.0930 -0.8800 1.3314 0.038 Uiso 1 1 calc R . .
C35 C 0.0724(3) -0.8687(3) 1.2188(2) 0.0253(8) Uani 1 1 d . . .
C36 C 0.1339(3) -0.8933(3) 1.1639(2) 0.0267(8) Uani 1 1 d . . .
H36 H 0.1816 -0.9492 1.1808 0.032 Uiso 1 1 calc R . .
C37 C 0.1288(3) -0.8404(3) 1.0857(2) 0.0253(8) Uani 1 1 d . . .
C38 C 0.1999(3) -0.8694(3) 1.0319(2) 0.0244(8) Uani 1 1 d . . .
C39 C 0.2531(3) -0.9640(3) 1.0498(2) 0.0294(9) Uani 1 1 d . . .
H39 H 0.2429 -1.0131 1.0970 0.035 Uiso 1 1 calc R . .
C40 C 0.3205(3) -0.9866(3) 0.9992(2) 0.0299(9) Uani 1 1 d . . .
H40 H 0.3567 -1.0509 1.0125 0.036 Uiso 1 1 calc R . .
C41 C 0.3362(3) -0.9168(3) 0.9293(2) 0.0232(8) Uani 1 1 d . . .
C42 C 0.2818(3) -0.8232(3) 0.9112(2) 0.0285(9) Uani 1 1 d . . .
H42 H 0.2911 -0.7747 0.8635 0.034 Uiso 1 1 calc R . .
C43 C 0.2148(3) -0.7998(3) 0.9613(2) 0.0284(9) Uani 1 1 d . . .
H43 H 0.1784 -0.7356 0.9476 0.034 Uiso 1 1 calc R . .
C44 C 0.4074(3) -0.9389(3) 0.87268(19) 0.0215(8) Uani 1 1 d . . .
C45 C 0.4671(3) -1.0295(3) 0.8913(2) 0.0313(9) Uani 1 1 d . . .
H45 H 0.4596 -1.0760 0.9403 0.038 Uiso 1 1 calc R . .
C46 C 0.5370(3) -1.0573(3) 0.8436(2) 0.0230(8) Uani 1 1 d . . .
C47 C 0.5958(3) -1.1581(3) 0.8733(2) 0.0307(9) Uani 1 1 d . . .
H47A H 0.5973 -1.1790 0.9300 0.037 Uiso 1 1 calc R . .
H47B H 0.6628 -1.1528 0.8552 0.037 Uiso 1 1 calc R . .
C48 C 0.5551(4) -1.2365(4) 0.8469(3) 0.0554(14) Uani 1 1 d . . .
H48A H 0.5950 -1.3009 0.8672 0.083 Uiso 1 1 calc R . .
H48B H 0.5547 -1.2166 0.7908 0.083 Uiso 1 1 calc R . .
H48C H 0.4892 -1.2428 0.8655 0.083 Uiso 1 1 calc R . .
N1 N 0.3623(2) -0.9734(2) 0.69089(16) 0.0228(7) Uani 1 1 d . . .
N2 N 0.0254(2) -1.2184(2) 0.55793(17) 0.0234(7) Uani 1 1 d . . .
C49 C 0.3821(3) -1.0701(3) 0.6947(2) 0.0249(8) Uani 1 1 d . . .
H49 H 0.4436 -1.1035 0.7135 0.030 Uiso 1 1 calc R . .
C50 C 0.3183(3) -1.1236(3) 0.6730(2) 0.0234(8) Uani 1 1 d . . .
H50 H 0.3352 -1.1923 0.6776 0.028 Uiso 1 1 calc R . .
C51 C 0.2286(3) -1.0752(3) 0.64411(19) 0.0208(8) Uani 1 1 d . . .
C52 C 0.2067(3) -0.9758(3) 0.64152(19) 0.0232(8) Uani 1 1 d . . .
H52 H 0.1456 -0.9406 0.6232 0.028 Uiso 1 1 calc R . .
C53 C 0.2744(3) -0.9288(3) 0.6658(2) 0.0253(8) Uani 1 1 d . . .
H53 H 0.2579 -0.8612 0.6647 0.030 Uiso 1 1 calc R . .
C54 C 0.1597(3) -1.1265(3) 0.6146(2) 0.0210(8) Uani 1 1 d . . .
C55 C 0.1367(3) -1.2213(3) 0.6562(2) 0.0233(8) Uani 1 1 d . . .
H55 H 0.1670 -1.2563 0.7042 0.028 Uiso 1 1 calc R . .
C56 C 0.0691(3) -1.2634(3) 0.6262(2) 0.0272(8) Uani 1 1 d . . .
H56 H 0.0527 -1.3272 0.6553 0.033 Uiso 1 1 calc R . .
C57 C 0.0496(3) -1.1286(3) 0.5179(2) 0.0245(8) Uani 1 1 d . . .
H57 H 0.0206 -1.0967 0.4689 0.029 Uiso 1 1 calc R . .
C58 C 0.1140(3) -1.0801(3) 0.54371(19) 0.0225(8) Uani 1 1 d . . .
H58 H 0.1276 -1.0155 0.5137 0.027 Uiso 1 1 calc R . .
N3 N 0.4234(3) -0.3625(3) 0.6645(2) 0.0521(11) Uani 1 1 d . . .
N4 N 0.7618(3) -0.7983(3) 0.8035(3) 0.0598(12) Uani 1 1 d . . .
C59 C 0.5034(5) -0.3633(4) 0.7003(3) 0.0734(19) Uani 1 1 d . . .
H59 H 0.5139 -0.3031 0.7102 0.088 Uiso 1 1 calc R . .
C60 C 0.5737(5) -0.4433(4) 0.7250(4) 0.082(2) Uani 1 1 d . . .
H60 H 0.6311 -0.4360 0.7482 0.098 Uiso 1 1 calc R . .
C61 C 0.5607(3) -0.5323(3) 0.7160(2) 0.0387(10) Uani 1 1 d . . .
C62 C 0.4762(4) -0.5350(4) 0.6813(3) 0.0521(13) Uani 1 1 d . . .
H62 H 0.4618 -0.5959 0.6748 0.062 Uiso 1 1 calc R . .
C63 C 0.4114(4) -0.4490(4) 0.6556(3) 0.0563(14) Uani 1 1 d . . .
H63 H 0.3547 -0.4531 0.6298 0.068 Uiso 1 1 calc R . .
C64 C 0.6323(3) -0.6236(3) 0.7439(3) 0.0416(11) Uani 1 1 d . . .
C65 C 0.7147(4) -0.6256(4) 0.7846(3) 0.0573(14) Uani 1 1 d . . .
H65 H 0.7297 -0.5658 0.7927 0.069 Uiso 1 1 calc R . .
C66 C 0.7745(4) -0.7117(4) 0.8132(3) 0.0554(14) Uani 1 1 d . . .
H66 H 0.8291 -0.7095 0.8420 0.067 Uiso 1 1 calc R . .
C67 C 0.6854(4) -0.7966(4) 0.7630(4) 0.080(2) Uani 1 1 d . . .
H67 H 0.6730 -0.8576 0.7553 0.096 Uiso 1 1 calc R . .
C68 C 0.6218(5) -0.7124(4) 0.7306(4) 0.075(2) Uani 1 1 d . . .
H68 H 0.5704 -0.7158 0.6990 0.091 Uiso 1 1 calc R . .
O1T O -0.1497(2) -0.7963(2) 1.07387(17) 0.0430(8) Uani 1 1 d . . .
C1T C -0.1225(4) -0.8567(4) 1.0252(3) 0.0518(13) Uani 1 1 d . . .
H1T1 H -0.0684 -0.8314 0.9921 0.062 Uiso 1 1 calc R . .
H1T2 H -0.1773 -0.8572 0.9923 0.062 Uiso 1 1 calc R . .
C2T C -0.0924(4) -0.9612(4) 1.0794(3) 0.0609(15) Uani 1 1 d . . .
H2T1 H -0.1111 -1.0130 1.0582 0.073 Uiso 1 1 calc R . .
H2T2 H -0.0220 -0.9724 1.0885 0.073 Uiso 1 1 calc R . .
C3T C -0.1459(4) -0.9630(4) 1.1523(3) 0.0650(16) Uani 1 1 d . . .
H3T1 H -0.1006 -0.9776 1.1960 0.078 Uiso 1 1 calc R . .
H3T2 H -0.1913 -1.0141 1.1643 0.078 Uiso 1 1 calc R . .
C4T C -0.1995(4) -0.8591(4) 1.1359(3) 0.0579(15) Uani 1 1 d . . .
H4T1 H -0.2671 -0.8586 1.1211 0.070 Uiso 1 1 calc R . .
H4T2 H -0.1990 -0.8358 1.1816 0.070 Uiso 1 1 calc R . .
O2T O 0.5955(6) -0.7327(6) 0.9739(5) 0.118(2) Uani 0.75 1 d PD . .
C5T C 0.5069(10) -0.6869(11) 0.9266(6) 0.170(9) Uani 0.75 1 d PD . .
H5T1 H 0.5153 -0.6902 0.8736 0.204 Uiso 0.75 1 calc PR . .
H5T2 H 0.4505 -0.7210 0.9493 0.204 Uiso 0.75 1 calc PR . .
C6T C 0.4955(7) -0.5826(12) 0.9280(7) 0.154(7) Uani 0.75 1 d PD . .
H6T1 H 0.4632 -0.5381 0.8804 0.185 Uiso 0.75 1 calc PR . .
H6T2 H 0.4557 -0.5764 0.9722 0.185 Uiso 0.75 1 calc PR . .
C7T C 0.5884(7) -0.5549(7) 0.9345(6) 0.095(3) Uani 0.75 1 d PD . .
H7T1 H 0.5854 -0.5002 0.9580 0.115 Uiso 0.75 1 calc PR . .
H7T2 H 0.6196 -0.5340 0.8839 0.115 Uiso 0.75 1 calc PR . .
C8T C 0.6392(7) -0.6488(7) 0.9850(5) 0.091(3) Uani 0.75 1 d PD . .
H8T1 H 0.7083 -0.6541 0.9721 0.109 Uiso 0.75 1 calc PR . .
H8T2 H 0.6333 -0.6497 1.0392 0.109 Uiso 0.75 1 calc PR . .

loop_
_atom_site_aniso_label
_atom_site_aniso_U_11
_atom_site_aniso_U_22
_atom_site_aniso_U_33
_atom_site_aniso_U_23
_atom_site_aniso_U_13
_atom_site_aniso_U_12
Cu1 0.0194(2) 0.0220(2) 0.0197(2) -0.00439(18) 0.00291(17) 0.00460(18)
Cu2 0.0197(2) 0.0205(2) 0.0193(2) -0.00363(18) 0.00073(17) 0.00449(18)
Cu3 0.0282(3) 0.0278(3) 0.0169(2) -0.00270(19) 0.00379(18) 0.0079(2)
O1 0.0229(14) 0.0247(14) 0.0261(14) -0.0054(11) 0.0058(11) 0.0056(11)
O2 0.0233(14) 0.0220(13) 0.0222(13) -0.0028(11) 0.0041(10) 0.0050(11)
O3 0.0231(13) 0.0202(13) 0.0206(12) -0.0034(10) 0.0015(10) 0.0033(10)
O4 0.0257(14) 0.0252(14) 0.0224(13) -0.0056(11) 0.0011(11) 0.0071(11)
O5 0.0234(14) 0.0276(14) 0.0224(13) -0.0022(11) 0.0037(11) 0.0077(11)
O6 0.0215(13) 0.0215(13) 0.0209(12) -0.0028(10) 0.0020(10) 0.0054(11)
O7 0.0309(15) 0.0296(15) 0.0195(13) -0.0029(11) 0.0047(11) 0.0088(12)
O8 0.0379(17) 0.0330(16) 0.0205(13) -0.0047(12) 0.0058(12) 0.0102(13)
O9 0.0321(15) 0.0333(15) 0.0184(13) -0.0027(12) 0.0038(11) 0.0096(13)
O10 0.0313(15) 0.0340(15) 0.0188(13) -0.0043(12) 0.0046(11) 0.0106(12)
O11 0.0280(14) 0.0233(13) 0.0217(13) -0.0061(11) 0.0050(11) 0.0046(11)
O12 0.0209(14) 0.0274(14) 0.0228(13) -0.0072(11) 0.0025(10) 0.0050(11)
C1 0.030(2) 0.038(3) 0.055(3) -0.013(2) 0.015(2) -0.004(2)
C2 0.025(2) 0.028(2) 0.028(2) -0.0067(17) 0.0062(16) 0.0061(17)
C3 0.023(2) 0.0203(19) 0.0259(19) -0.0116(16) 0.0016(15) 0.0004(15)
C4 0.024(2) 0.025(2) 0.0230(18) -0.0028(16) 0.0043(15) 0.0038(16)
C5 0.0163(18) 0.0197(18) 0.0256(19) -0.0083(15) -0.0014(14) -0.0019(14)
C6 0.0204(19) 0.0181(18) 0.0250(18) -0.0092(15) 0.0035(15) -0.0021(15)
C7 0.024(2) 0.036(2) 0.0229(19) -0.0020(17) 0.0083(16) 0.0099(17)
C8 0.031(2) 0.032(2) 0.0212(19) 0.0011(17) 0.0049(16) 0.0068(18)
C9 0.0196(19) 0.0167(17) 0.0249(18) -0.0065(15) -0.0021(15) 0.0007(14)
C10 0.023(2) 0.030(2) 0.0212(18) -0.0066(16) 0.0049(15) 0.0053(16)
C11 0.028(2) 0.026(2) 0.0198(18) -0.0022(15) 0.0005(15) 0.0064(16)
C12 0.0190(18) 0.0212(18) 0.0225(18) -0.0088(15) 0.0001(14) 0.0022(15)
C13 0.023(2) 0.029(2) 0.0218(18) -0.0039(16) 0.0039(15) 0.0060(16)
C14 0.025(2) 0.027(2) 0.0201(18) -0.0065(16) 0.0004(15) -0.0024(16)
C15 0.036(2) 0.030(2) 0.025(2) -0.0011(17) 0.0026(17) 0.0072(19)
C16 0.067(4) 0.072(4) 0.025(2) -0.009(2) -0.009(2) -0.004(3)
C17 0.027(2) 0.038(2) 0.033(2) -0.0062(19) 0.0019(17) 0.0098(18)
C18 0.027(2) 0.031(2) 0.0243(19) -0.0034(17) -0.0003(16) 0.0065(17)
C19 0.0163(18) 0.0181(18) 0.0299(19) -0.0068(15) -0.0004(15) 0.0012(14)
C20 0.024(2) 0.031(2) 0.0216(18) -0.0065(16) 0.0033(15) 0.0044(17)
C21 0.0203(19) 0.0206(18) 0.0204(17) -0.0036(15) 0.0013(14) -0.0030(15)
C22 0.0194(19) 0.0213(18) 0.0194(17) -0.0040(15) 0.0007(14) 0.0019(15)
C23 0.035(2) 0.026(2) 0.030(2) -0.0056(17) -0.0008(17) 0.0124(18)
C24 0.044(3) 0.028(2) 0.024(2) -0.0060(17) 0.0055(18) 0.0084(19)
C25 0.023(2) 0.0230(19) 0.0190(17) -0.0042(15) 0.0003(15) 0.0014(15)
C26 0.032(2) 0.027(2) 0.026(2) -0.0042(17) 0.0028(17) 0.0092(17)
C27 0.028(2) 0.033(2) 0.0214(19) -0.0056(17) 0.0041(16) 0.0090(17)
C28 0.028(2) 0.025(2) 0.0225(19) -0.0034(16) -0.0010(16) -0.0007(17)
C29 0.035(2) 0.034(2) 0.027(2) -0.0049(18) 0.0039(17) 0.0128(19)
C30 0.034(2) 0.035(2) 0.025(2) -0.0126(18) 0.0047(17) 0.0042(19)
C31 0.054(3) 0.048(3) 0.024(2) -0.008(2) 0.007(2) 0.023(2)
C32 0.093(5) 0.059(3) 0.046(3) -0.031(3) 0.011(3) 0.014(3)
C33 0.036(3) 0.050(3) 0.025(2) 0.000(2) -0.0016(18) 0.015(2)
C34 0.033(2) 0.037(2) 0.0170(18) -0.0007(17) 0.0024(16) 0.0063(19)
C35 0.025(2) 0.027(2) 0.0201(18) -0.0022(16) -0.0003(15) 0.0004(16)
C36 0.026(2) 0.029(2) 0.0218(18) -0.0060(16) 0.0006(15) 0.0050(17)
C37 0.026(2) 0.030(2) 0.0175(17) -0.0062(16) 0.0028(15) 0.0023(17)
C38 0.024(2) 0.030(2) 0.0178(17) -0.0071(16) 0.0006(15) 0.0046(16)
C39 0.036(2) 0.028(2) 0.0189(18) -0.0021(16) 0.0031(16) 0.0027(18)
C40 0.033(2) 0.028(2) 0.0250(19) -0.0066(17) 0.0031(17) 0.0080(17)
C41 0.0197(19) 0.029(2) 0.0190(17) -0.0061(15) 0.0012(14) 0.0010(16)
C42 0.029(2) 0.029(2) 0.0199(18) -0.0008(16) 0.0020(16) 0.0079(17)
C43 0.034(2) 0.0212(19) 0.0235(19) -0.0023(16) 0.0010(16) 0.0088(17)
C44 0.0202(19) 0.0250(19) 0.0185(17) -0.0070(15) -0.0009(14) 0.0018(15)
C45 0.031(2) 0.030(2) 0.0244(19) -0.0005(17) 0.0077(16) 0.0074(18)
C46 0.0191(19) 0.027(2) 0.0234(18) -0.0085(16) 0.0003(15) -0.0002(15)
C47 0.026(2) 0.030(2) 0.029(2) -0.0044(17) -0.0001(17) 0.0098(17)
C48 0.056(3) 0.040(3) 0.066(3) -0.016(3) -0.014(3) 0.016(2)
N1 0.0212(16) 0.0264(17) 0.0198(15) -0.0067(13) 0.0016(12) 0.0004(13)
N2 0.0225(17) 0.0211(16) 0.0251(16) -0.0062(13) -0.0005(13) 0.0015(13)
C49 0.021(2) 0.029(2) 0.0221(18) -0.0068(16) -0.0017(15) 0.0058(16)
C50 0.025(2) 0.0238(19) 0.0205(18) -0.0077(15) -0.0025(15) 0.0040(16)
C51 0.0228(19) 0.0214(18) 0.0160(16) -0.0039(14) 0.0035(14) 0.0007(15)
C52 0.0191(19) 0.028(2) 0.0182(17) -0.0020(15) -0.0001(14) 0.0029(16)
C53 0.025(2) 0.0209(19) 0.028(2) -0.0074(16) 0.0033(16) 0.0016(16)
C54 0.0179(18) 0.0234(19) 0.0201(17) -0.0071(15) 0.0033(14) 0.0047(15)
C55 0.023(2) 0.026(2) 0.0173(17) -0.0021(15) -0.0006(14) -0.0009(16)
C56 0.026(2) 0.0214(19) 0.030(2) -0.0020(16) 0.0037(16) -0.0011(16)
C57 0.024(2) 0.026(2) 0.0188(18) -0.0034(15) -0.0021(15) 0.0060(16)
C58 0.027(2) 0.0171(18) 0.0184(17) 0.0007(14) 0.0010(15) 0.0023(15)
N3 0.072(3) 0.028(2) 0.051(3) -0.0064(19) -0.013(2) 0.001(2)
N4 0.046(3) 0.049(3) 0.076(3) -0.008(2) -0.007(2) 0.003(2)
C59 0.113(5) 0.029(3) 0.078(4) -0.018(3) -0.043(4) 0.006(3)
C60 0.102(5) 0.045(3) 0.103(5) -0.025(3) -0.053(4) -0.005(3)
C61 0.047(3) 0.031(2) 0.035(2) -0.0051(19) -0.001(2) -0.006(2)
C62 0.051(3) 0.031(3) 0.078(4) -0.024(3) -0.018(3) 0.000(2)
C63 0.050(3) 0.041(3) 0.077(4) -0.018(3) -0.017(3) 0.003(2)
C64 0.039(3) 0.041(3) 0.043(3) -0.008(2) 0.001(2) -0.006(2)
C65 0.047(3) 0.051(3) 0.080(4) -0.026(3) -0.005(3) -0.009(3)
C66 0.038(3) 0.064(4) 0.070(4) -0.032(3) -0.011(3) 0.004(3)
C67 0.056(4) 0.043(3) 0.141(6) -0.029(4) -0.040(4) 0.009(3)
C68 0.070(4) 0.043(3) 0.118(6) -0.031(3) -0.044(4) 0.001(3)
O1T 0.0470(19) 0.0459(19) 0.0341(16) -0.0068(14) 0.0033(14) -0.0119(16)
C1T 0.062(3) 0.069(4) 0.032(2) -0.020(2) 0.000(2) -0.023(3)
C2T 0.058(4) 0.058(4) 0.072(4) -0.027(3) -0.017(3) -0.008(3)
C3T 0.082(4) 0.055(3) 0.053(3) 0.000(3) -0.010(3) -0.027(3)
C4T 0.055(3) 0.074(4) 0.046(3) -0.011(3) 0.009(2) -0.029(3)
O2T 0.098(6) 0.132(6) 0.135(7) -0.051(6) 0.018(5) -0.036(5)
C5T 0.176(15) 0.29(2) 0.056(6) -0.016(10) 0.031(8) -0.192(16)
C6T 0.042(6) 0.31(2) 0.091(9) -0.036(12) -0.014(5) 0.008(10)
C7T 0.090(8) 0.087(7) 0.123(9) -0.060(7) 0.017(6) 0.005(6)
C8T 0.078(7) 0.117(9) 0.083(7) -0.035(6) 0.002(5) -0.021(7)

loop_
_atom_type_symbol
_atom_type_description
_atom_type_scat_dispersion_real
_atom_type_scat_dispersion_imag
_atom_type_scat_source
C C 0.0033 0.0016 'International Tables Vol C Tables 4.2.6.8 and 6.1.1.4'
H H 0.0000 0.0000 'International Tables Vol C Tables 4.2.6.8 and 6.1.1.4'
N N 0.0061 0.0033 'International Tables Vol C Tables 4.2.6.8 and 6.1.1.4'
O O 0.0106 0.0060 'International Tables Vol C Tables 4.2.6.8 and 6.1.1.4'
Cu Cu 0.3201 1.2651 'International Tables Vol C Tables 4.2.6.8 and 6.1.1.4'

loop_
_geom_angle_atom_site_label_1
_geom_angle_atom_site_label_2
_geom_angle_atom_site_label_3
_geom_angle
_geom_angle_site_symmetry_1
_geom_angle_site_symmetry_3
_geom_angle_publ_flag
O1 Cu1 O11 160.88(11) . . ?
O1 Cu1 O2 92.10(10) . . ?
O11 Cu1 O2 86.99(10) . . ?
O1 Cu1 O12 86.72(10) . . ?
O11 Cu1 O12 92.86(10) . . ?
O2 Cu1 O12 175.94(11) . . ?
O1 Cu1 N1 105.32(11) . . ?
O11 Cu1 N1 93.79(11) . . ?
O2 Cu1 N1 91.08(11) . . ?
O12 Cu1 N1 92.97(11) . . ?
O5 Cu2 O3 172.38(11) . . ?
O5 Cu2 O4 86.14(10) . . ?
O3 Cu2 O4 93.29(10) . . ?
O5 Cu2 O6 92.06(10) . . ?
O3 Cu2 O6 87.99(10) . . ?
O4 Cu2 O6 175.78(11) . . ?
O5 Cu2 N2 100.90(11) . 1_565 ?
O3 Cu2 N2 86.71(10) . 1_565 ?
O4 Cu2 N2 96.09(11) . 1_565 ?
O6 Cu2 N2 88.00(11) . 1_565 ?
O10 Cu3 O7 85.16(11) . . ?
O10 Cu3 O8 174.62(12) . . ?
O7 Cu3 O8 93.70(11) . . ?
O10 Cu3 O9 93.04(11) . . ?
O7 Cu3 O9 175.01(12) . . ?
O8 Cu3 O9 87.66(11) . . ?
O10 Cu3 O1T 92.27(12) . . ?
O7 Cu3 O1T 88.51(11) . . ?
O8 Cu3 O1T 92.95(12) . . ?
O9 Cu3 O1T 96.22(11) . . ?
C3 O1 Cu1 125.8(2) . . ?
C5 O2 Cu1 125.5(2) . . ?
C12 O3 Cu2 126.2(2) . . ?
C14 O4 Cu2 124.7(2) . . ?
C19 O5 Cu2 126.6(2) . . ?
C21 O6 Cu2 124.7(2) . . ?
C28 O7 Cu3 126.3(2) . . ?
C30 O8 Cu3 124.8(2) . . ?
C35 O9 Cu3 126.4(2) . . ?
C37 O10 Cu3 126.4(2) . . ?
C44 O11 Cu1 124.6(2) . . ?
C46 O12 Cu1 124.1(2) . . ?
C2 C1 H1A 109.5 . . ?
C2 C1 H1B 109.5 . . ?
H1A C1 H1B 109.5 . . ?
C2 C1 H1C 109.5 . . ?
H1A C1 H1C 109.5 . . ?
H1B C1 H1C 109.5 . . ?
C3 C2 C1 110.4(3) . . ?
C3 C2 H2A 109.6 . . ?
C1 C2 H2A 109.6 . . ?
C3 C2 H2B 109.6 . . ?
C1 C2 H2B 109.6 . . ?
H2A C2 H2B 108.1 . . ?
O1 C3 C4 125.1(3) . . ?
O1 C3 C2 116.7(3) . . ?
C4 C3 C2 118.1(3) . . ?
C5 C4 C3 124.4(3) . . ?
C5 C4 H4 117.8 . . ?
C3 C4 H4 117.8 . . ?
O2 C5 C4 124.4(3) . . ?
O2 C5 C6 115.1(3) . . ?
C4 C5 C6 120.5(3) . . ?
C11 C6 C7 117.7(3) . . ?
C11 C6 C5 118.5(3) . . ?
C7 C6 C5 123.8(3) . . ?
C8 C7 C6 121.2(3) . . ?
C8 C7 H7 119.4 . . ?
C6 C7 H7 119.4 . . ?
C7 C8 C9 121.1(3) . . ?
C7 C8 H8 119.5 . . ?
C9 C8 H8 119.5 . . ?
C10 C9 C8 117.8(3) . . ?
C10 C9 C12 118.5(3) . . ?
C8 C9 C12 123.7(3) . . ?
C9 C10 C11 121.2(3) . . ?
C9 C10 H10 119.4 . . ?
C11 C10 H10 119.4 . . ?
C6 C11 C10 121.1(3) . . ?
C6 C11 H11 119.4 . . ?
C10 C11 H11 119.4 . . ?
O3 C12 C13 123.7(3) . . ?
O3 C12 C9 115.1(3) . . ?
C13 C12 C9 121.2(3) . . ?
C14 C13 C12 125.2(3) . . ?
C14 C13 H13 117.4 . . ?
C12 C13 H13 117.4 . . ?
O4 C14 C13 125.8(3) . . ?
O4 C14 C15 114.7(3) . . ?
C13 C14 C15 119.5(3) . . ?
C14 C15 C16 111.0(3) . . ?
C14 C15 H15A 109.4 . . ?
C16 C15 H15A 109.4 . . ?
C14 C15 H15B 109.4 . . ?
C16 C15 H15B 109.4 . . ?
H15A C15 H15B 108.0 . . ?
C15 C16 H16A 109.5 . . ?
C15 C16 H16B 109.5 . . ?
H16A C16 H16B 109.5 . . ?
C15 C16 H16C 109.5 . . ?
H16A C16 H16C 109.5 . . ?
H16B C16 H16C 109.5 . . ?
C18 C17 H17A 109.5 . . ?
C18 C17 H17B 109.5 . . ?
H17A C17 H17B 109.5 . . ?
C18 C17 H17C 109.5 . . ?
H17A C17 H17C 109.5 . . ?
H17B C17 H17C 109.5 . . ?
C17 C18 C19 117.9(3) . . ?
C17 C18 H18A 107.8 . . ?
C19 C18 H18A 107.8 . . ?
C17 C18 H18B 107.8 . . ?
C19 C18 H18B 107.8 . . ?
H18A C18 H18B 107.2 . . ?
O5 C19 C20 124.7(3) . . ?
O5 C19 C18 114.0(3) . . ?
C20 C19 C18 121.3(3) . . ?
C19 C20 C21 124.2(3) . . ?
C19 C20 H20 117.9 . . ?
C21 C20 H20 117.9 . . ?
O6 C21 C20 125.2(3) . . ?
O6 C21 C22 115.4(3) . . ?
C20 C21 C22 119.4(3) . . ?
C23 C22 C27 117.3(3) . . ?
C23 C22 C21 123.3(3) . . ?
C27 C22 C21 119.5(3) . . ?
C24 C23 C22 121.7(3) . . ?
C24 C23 H23 119.1 . . ?
C22 C23 H23 119.1 . . ?
C23 C24 C25 120.6(4) . . ?
C23 C24 H24 119.7 . . ?
C25 C24 H24 119.7 . . ?
C26 C25 C24 117.9(3) . . ?
C26 C25 C28 119.2(3) . . ?
C24 C25 C28 122.9(3) . . ?
C27 C26 C25 120.9(3) . . ?
C27 C26 H26 119.5 . . ?
C25 C26 H26 119.5 . . ?
C26 C27 C22 121.6(3) . . ?
C26 C27 H27 119.2 . . ?
C22 C27 H27 119.2 . . ?
O7 C28 C29 123.9(3) . . ?
O7 C28 C25 115.0(3) . . ?
C29 C28 C25 121.0(3) . . ?
C30 C29 C28 125.0(4) . . ?
C30 C29 H29 117.5 . . ?
C28 C29 H29 117.5 . . ?
O8 C30 C29 125.9(4) . . ?
O8 C30 C31 115.1(3) . . ?
C29 C30 C31 119.0(4) . . ?
C32 C31 C30 110.6(4) . . ?
C32 C31 H31A 109.5 . . ?
C30 C31 H31A 109.5 . . ?
C32 C31 H31B 109.5 . . ?
C30 C31 H31B 109.5 . . ?
H31A C31 H31B 108.1 . . ?
C31 C32 H32A 109.5 . . ?
C31 C32 H32B 109.5 . . ?
H32A C32 H32B 109.5 . . ?
C31 C32 H32C 109.5 . . ?
H32A C32 H32C 109.5 . . ?
H32B C32 H32C 109.5 . . ?
C34 C33 H33A 109.5 . . ?
C34 C33 H33B 109.5 . . ?
H33A C33 H33B 109.5 . . ?
C34 C33 H33C 109.5 . . ?
H33A C33 H33C 109.5 . . ?
H33B C33 H33C 109.5 . . ?
C35 C34 C33 117.7(3) . . ?
C35 C34 H34A 107.9 . . ?
C33 C34 H34A 107.9 . . ?
C35 C34 H34B 107.9 . . ?
C33 C34 H34B 107.9 . . ?
H34A C34 H34B 107.2 . . ?
O9 C35 C36 125.0(3) . . ?
O9 C35 C34 114.8(3) . . ?
C36 C35 C34 120.2(3) . . ?
C37 C36 C35 123.9(3) . . ?
C37 C36 H36 118.1 . . ?
C35 C36 H36 118.1 . . ?
O10 C37 C36 125.3(3) . . ?
O10 C37 C38 114.6(3) . . ?
C36 C37 C38 120.1(3) . . ?
C43 C38 C39 118.4(3) . . ?
C43 C38 C37 119.1(3) . . ?
C39 C38 C37 122.5(3) . . ?
C40 C39 C38 120.5(3) . . ?
C40 C39 H39 119.8 . . ?
C38 C39 H39 119.8 . . ?
C39 C40 C41 121.1(4) . . ?
C39 C40 H40 119.5 . . ?
C41 C40 H40 119.5 . . ?
C40 C41 C42 118.2(3) . . ?
C40 C41 C44 122.7(3) . . ?
C42 C41 C44 119.2(3) . . ?
C43 C42 C41 121.2(3) . . ?
C43 C42 H42 119.4 . . ?
C41 C42 H42 119.4 . . ?
C42 C43 C38 120.6(3) . . ?
C42 C43 H43 119.7 . . ?
C38 C43 H43 119.7 . . ?
O11 C44 C45 124.7(3) . . ?
O11 C44 C41 114.9(3) . . ?
C45 C44 C41 120.3(3) . . ?
C46 C45 C44 125.2(4) . . ?
C46 C45 H45 117.4 . . ?
C44 C45 H45 117.4 . . ?
O12 C46 C45 125.5(3) . . ?
O12 C46 C47 116.3(3) . . ?
C45 C46 C47 118.2(3) . . ?
C46 C47 C48 111.7(3) . . ?
C46 C47 H47A 109.3 . . ?
C48 C47 H47A 109.3 . . ?
C46 C47 H47B 109.3 . . ?
C48 C47 H47B 109.3 . . ?
H47A C47 H47B 107.9 . . ?
C47 C48 H48A 109.5 . . ?
C47 C48 H48B 109.5 . . ?
H48A C48 H48B 109.5 . . ?
C47 C48 H48C 109.5 . . ?
H48A C48 H48C 109.5 . . ?
H48B C48 H48C 109.5 . . ?
C53 N1 C49 116.9(3) . . ?
C53 N1 Cu1 120.7(2) . . ?
C49 N1 Cu1 122.3(2) . . ?
C57 N2 C56 117.3(3) . . ?
C57 N2 Cu2 124.5(2) . 1_545 ?
C56 N2 Cu2 118.2(2) . 1_545 ?
N1 C49 C50 123.7(3) . . ?
N1 C49 H49 118.2 . . ?
C50 C49 H49 118.2 . . ?
C49 C50 C51 118.8(3) . . ?
C49 C50 H50 120.6 . . ?
C51 C50 H50 120.6 . . ?
C52 C51 C50 117.9(3) . . ?
C52 C51 C54 120.8(3) . . ?
C50 C51 C54 121.3(3) . . ?
C53 C52 C51 119.3(3) . . ?
C53 C52 H52 120.4 . . ?
C51 C52 H52 120.4 . . ?
N1 C53 C52 123.4(3) . . ?
N1 C53 H53 118.3 . . ?
C52 C53 H53 118.3 . . ?
C55 C54 C58 117.7(3) . . ?
C55 C54 C51 122.0(3) . . ?
C58 C54 C51 120.4(3) . . ?
C56 C55 C54 118.8(3) . . ?
C56 C55 H55 120.6 . . ?
C54 C55 H55 120.6 . . ?
N2 C56 C55 123.3(3) . . ?
N2 C56 H56 118.3 . . ?
C55 C56 H56 118.3 . . ?
N2 C57 C58 123.5(3) . . ?
N2 C57 H57 118.2 . . ?
C58 C57 H57 118.2 . . ?
C57 C58 C54 119.4(3) . . ?
C57 C58 H58 120.3 . . ?
C54 C58 H58 120.3 . . ?
C59 N3 C63 114.0(5) . . ?
C67 N4 C66 115.0(5) . . ?
N3 C59 C60 126.0(5) . . ?
N3 C59 H59 117.0 . . ?
C60 C59 H59 117.0 . . ?
C61 C60 C59 119.7(5) . . ?
C61 C60 H60 120.2 . . ?
C59 C60 H60 120.2 . . ?
C60 C61 C62 115.7(5) . . ?
C60 C61 C64 122.7(5) . . ?
C62 C61 C64 121.5(4) . . ?
C61 C62 C63 120.3(4) . . ?
C61 C62 H62 119.9 . . ?
C63 C62 H62 119.9 . . ?
N3 C63 C62 124.2(5) . . ?
N3 C63 H63 117.9 . . ?
C62 C63 H63 117.9 . . ?
C68 C64 C65 114.3(5) . . ?
C68 C64 C61 122.6(4) . . ?
C65 C64 C61 123.1(4) . . ?
C66 C65 C64 121.1(5) . . ?
C66 C65 H65 119.4 . . ?
C64 C65 H65 119.4 . . ?
N4 C66 C65 124.4(5) . . ?
N4 C66 H66 117.8 . . ?
C65 C66 H66 117.8 . . ?
N4 C67 C68 124.5(5) . . ?
N4 C67 H67 117.7 . . ?
C68 C67 H67 117.7 . . ?
C64 C68 C67 120.3(5) . . ?
C64 C68 H68 119.8 . . ?
C67 C68 H68 119.8 . . ?
C1T O1T C4T 104.7(4) . . ?
C1T O1T Cu3 118.6(3) . . ?
C4T O1T Cu3 117.7(3) . . ?
O1T C1T C2T 105.1(4) . . ?
O1T C1T H1T1 110.7 . . ?
C2T C1T H1T1 110.7 . . ?
O1T C1T H1T2 110.7 . . ?
C2T C1T H1T2 110.7 . . ?
H1T1 C1T H1T2 108.8 . . ?
C3T C2T C1T 104.2(5) . . ?
C3T C2T H2T1 110.9 . . ?
C1T C2T H2T1 110.9 . . ?
C3T C2T H2T2 110.9 . . ?
C1T C2T H2T2 110.9 . . ?
H2T1 C2T H2T2 108.9 . . ?
C2T C3T C4T 104.5(4) . . ?
C2T C3T H3T1 110.9 . . ?
C4T C3T H3T1 110.9 . . ?
C2T C3T H3T2 110.9 . . ?
C4T C3T H3T2 110.9 . . ?
H3T1 C3T H3T2 108.9 . . ?
O1T C4T C3T 105.9(4) . . ?
O1T C4T H4T1 110.6 . . ?
C3T C4T H4T1 110.6 . . ?
O1T C4T H4T2 110.6 . . ?
C3T C4T H4T2 110.6 . . ?
H4T1 C4T H4T2 108.7 . . ?
C8T O2T C5T 105.7(8) . . ?
C6T C5T O2T 103.5(8) . . ?
C6T C5T H5T1 111.1 . . ?
O2T C5T H5T1 111.1 . . ?
C6T C5T H5T2 111.1 . . ?
O2T C5T H5T2 111.1 . . ?
H5T1 C5T H5T2 109.0 . . ?
C7T C6T C5T 108.2(9) . . ?
C7T C6T H6T1 110.1 . . ?
C5T C6T H6T1 110.1 . . ?
C7T C6T H6T2 110.1 . . ?
C5T C6T H6T2 110.1 . . ?
H6T1 C6T H6T2 108.4 . . ?
C6T C7T C8T 102.0(8) . . ?
C6T C7T H7T1 111.4 . . ?
C8T C7T H7T1 111.4 . . ?
C6T C7T H7T2 111.4 . . ?
C8T C7T H7T2 111.4 . . ?
H7T1 C7T H7T2 109.2 . . ?
O2T C8T C7T 108.1(7) . . ?
O2T C8T H8T1 110.1 . . ?
C7T C8T H8T1 110.1 . . ?
O2T C8T H8T2 110.1 . . ?
C7T C8T H8T2 110.1 . . ?
H8T1 C8T H8T2 108.4 . . ?

loop_
_geom_bond_atom_site_label_1
_geom_bond_atom_site_label_2
_geom_bond_distance
_geom_bond_site_symmetry_2
_geom_bond_publ_flag
Cu1 O1 1.941(2) . ?
Cu1 O11 1.943(2) . ?
Cu1 O2 1.943(2) . ?
Cu1 O12 1.947(2) . ?
Cu1 N1 2.264(3) . ?
Cu2 O5 1.927(2) . ?
Cu2 O3 1.928(2) . ?
Cu2 O4 1.936(2) . ?
Cu2 O6 1.945(2) . ?
Cu2 N2 2.314(3) 1_565 ?
Cu3 O10 1.919(3) . ?
Cu3 O7 1.922(3) . ?
Cu3 O8 1.923(3) . ?
Cu3 O9 1.924(2) . ?
Cu3 O1T 2.415(3) . ?
O1 C3 1.268(4) . ?
O2 C5 1.273(4) . ?
O3 C12 1.269(4) . ?
O4 C14 1.275(4) . ?
O5 C19 1.267(4) . ?
O6 C21 1.260(4) . ?
O7 C28 1.276(4) . ?
O8 C30 1.281(5) . ?
O9 C35 1.276(4) . ?
O10 C37 1.275(4) . ?
O11 C44 1.270(4) . ?
O12 C46 1.269(4) . ?
C1 C2 1.516(6) . ?
C1 H1A 0.9800 . ?
C1 H1B 0.9800 . ?
C1 H1C 0.9800 . ?
C2 C3 1.512(5) . ?
C2 H2A 0.9900 . ?
C2 H2B 0.9900 . ?
C3 C4 1.408(5) . ?
C4 C5 1.395(5) . ?
C4 H4 0.9500 . ?
C5 C6 1.506(5) . ?
C6 C11 1.388(5) . ?
C6 C7 1.396(5) . ?
C7 C8 1.383(5) . ?
C7 H7 0.9500 . ?
C8 C9 1.392(5) . ?
C8 H8 0.9500 . ?
C9 C10 1.389(5) . ?
C9 C12 1.495(5) . ?
C10 C11 1.390(5) . ?
C10 H10 0.9500 . ?
C11 H11 0.9500 . ?
C12 C13 1.407(5) . ?
C13 C14 1.389(5) . ?
C13 H13 0.9500 . ?
C14 C15 1.509(5) . ?
C15 C16 1.528(6) . ?
C15 H15A 0.9900 . ?
C15 H15B 0.9900 . ?
C16 H16A 0.9800 . ?
C16 H16B 0.9800 . ?
C16 H16C 0.9800 . ?
C17 C18 1.517(5) . ?
C17 H17A 0.9800 . ?
C17 H17B 0.9800 . ?
C17 H17C 0.9800 . ?
C18 C19 1.522(5) . ?
C18 H18A 0.9900 . ?
C18 H18B 0.9900 . ?
C19 C20 1.392(5) . ?
C20 C21 1.404(5) . ?
C20 H20 0.9500 . ?
C21 C22 1.501(5) . ?
C22 C23 1.385(5) . ?
C22 C27 1.398(5) . ?
C23 C24 1.383(5) . ?
C23 H23 0.9500 . ?
C24 C25 1.400(5) . ?
C24 H24 0.9500 . ?
C25 C26 1.390(5) . ?
C25 C28 1.489(5) . ?
C26 C27 1.377(5) . ?
C26 H26 0.9500 . ?
C27 H27 0.9500 . ?
C28 C29 1.401(5) . ?
C29 C30 1.389(5) . ?
C29 H29 0.9500 . ?
C30 C31 1.514(5) . ?
C31 C32 1.509(7) . ?
C31 H31A 0.9900 . ?
C31 H31B 0.9900 . ?
C32 H32A 0.9800 . ?
C32 H32B 0.9800 . ?
C32 H32C 0.9800 . ?
C33 C34 1.515(5) . ?
C33 H33A 0.9800 . ?
C33 H33B 0.9800 . ?
C33 H33C 0.9800 . ?
C34 C35 1.513(5) . ?
C34 H34A 0.9900 . ?
C34 H34B 0.9900 . ?
C35 C36 1.404(5) . ?
C36 C37 1.400(5) . ?
C36 H36 0.9500 . ?
C37 C38 1.493(5) . ?
C38 C43 1.395(5) . ?
C38 C39 1.398(5) . ?
C39 C40 1.383(5) . ?
C39 H39 0.9500 . ?
C40 C41 1.389(5) . ?
C40 H40 0.9500 . ?
C41 C42 1.395(5) . ?
C41 C44 1.495(5) . ?
C42 C43 1.377(5) . ?
C42 H42 0.9500 . ?
C43 H43 0.9500 . ?
C44 C45 1.395(5) . ?
C45 C46 1.394(5) . ?
C45 H45 0.9500 . ?
C46 C47 1.508(5) . ?
C47 C48 1.510(6) . ?
C47 H47A 0.9900 . ?
C47 H47B 0.9900 . ?
C48 H48A 0.9800 . ?
C48 H48B 0.9800 . ?
C48 H48C 0.9800 . ?
N1 C53 1.338(5) . ?
N1 C49 1.342(5) . ?
N2 C57 1.337(5) . ?
N2 C56 1.343(5) . ?
N2 Cu2 2.314(3) 1_545 ?
C49 C50 1.375(5) . ?
C49 H49 0.9500 . ?
C50 C51 1.390(5) . ?
C50 H50 0.9500 . ?
C51 C52 1.388(5) . ?
C51 C54 1.479(5) . ?
C52 C53 1.375(5) . ?
C52 H52 0.9500 . ?
C53 H53 0.9500 . ?
C54 C55 1.395(5) . ?
C54 C58 1.397(5) . ?
C55 C56 1.384(5) . ?
C55 H55 0.9500 . ?
C56 H56 0.9500 . ?
C57 C58 1.370(5) . ?
C57 H57 0.9500 . ?
C58 H58 0.9500 . ?
N3 C59 1.310(7) . ?
N3 C63 1.313(6) . ?
N4 C67 1.311(7) . ?
N4 C66 1.323(6) . ?
C59 C60 1.377(8) . ?
C59 H59 0.9500 . ?
C60 C61 1.350(7) . ?
C60 H60 0.9500 . ?
C61 C62 1.369(6) . ?
C61 C64 1.498(6) . ?
C62 C63 1.389(7) . ?
C62 H62 0.9500 . ?
C63 H63 0.9500 . ?
C64 C68 1.375(7) . ?
C64 C65 1.382(7) . ?
C65 C66 1.358(7) . ?
C65 H65 0.9500 . ?
C66 H66 0.9500 . ?
C67 C68 1.380(7) . ?
C67 H67 0.9500 . ?
C68 H68 0.9500 . ?
O1T C1T 1.427(6) . ?
O1T C4T 1.434(5) . ?
C1T C2T 1.524(7) . ?
C1T H1T1 0.9900 . ?
C1T H1T2 0.9900 . ?
C2T C3T 1.511(8) . ?
C2T H2T1 0.9900 . ?
C2T H2T2 0.9900 . ?
C3T C4T 1.512(8) . ?
C3T H3T1 0.9900 . ?
C3T H3T2 0.9900 . ?
C4T H4T1 0.9900 . ?
C4T H4T2 0.9900 . ?
O2T C8T 1.467(10) . ?
O2T C5T 1.494(13) . ?
C5T C6T 1.472(14) . ?
C5T H5T1 0.9900 . ?
C5T H5T2 0.9900 . ?
C6T C7T 1.420(11) . ?
C6T H6T1 0.9900 . ?
C6T H6T2 0.9900 . ?
C7T C8T 1.477(10) . ?
C7T H7T1 0.9900 . ?
C7T H7T2 0.9900 . ?
C8T H8T1 0.9900 . ?
C8T H8T2 0.9900 . ?

loop_
_geom_torsion_atom_site_label_1
_geom_torsion_atom_site_label_2
_geom_torsion_atom_site_label_3
_geom_torsion_atom_site_label_4
_geom_torsion
_geom_torsion_site_symmetry_1
_geom_torsion_site_symmetry_2
_geom_torsion_site_symmetry_3
_geom_torsion_site_symmetry_4
_geom_torsion_publ_flag
O11 Cu1 O1 C3 -97.4(4) . . . . ?
O2 Cu1 O1 C3 -10.6(3) . . . . ?
O12 Cu1 O1 C3 173.3(3) . . . . ?
N1 Cu1 O1 C3 81.1(3) . . . . ?
O1 Cu1 O2 C5 18.1(3) . . . . ?
O11 Cu1 O2 C5 178.9(3) . . . . ?
N1 Cu1 O2 C5 -87.3(3) . . . . ?
O4 Cu2 O3 C12 11.9(3) . . . . ?
O6 Cu2 O3 C12 -172.1(3) . . . . ?
N2 Cu2 O3 C12 -84.0(3) 1_565 . . . ?
O5 Cu2 O4 C14 179.9(3) . . . . ?
O3 Cu2 O4 C14 -7.7(3) . . . . ?
N2 Cu2 O4 C14 79.3(3) 1_565 . . . ?
O4 Cu2 O5 C19 -172.4(3) . . . . ?
O6 Cu2 O5 C19 11.5(3) . . . . ?
N2 Cu2 O5 C19 -76.9(3) 1_565 . . . ?
O5 Cu2 O6 C21 -17.5(3) . . . . ?
O3 Cu2 O6 C21 170.2(3) . . . . ?
N2 Cu2 O6 C21 83.4(3) 1_565 . . . ?
O10 Cu3 O7 C28 177.8(3) . . . . ?
O8 Cu3 O7 C28 -7.5(3) . . . . ?
O1T Cu3 O7 C28 85.4(3) . . . . ?
O7 Cu3 O8 C30 4.9(3) . . . . ?
O9 Cu3 O8 C30 -179.9(3) . . . . ?
O1T Cu3 O8 C30 -83.8(3) . . . . ?
O10 Cu3 O9 C35 1.1(3) . . . . ?
O8 Cu3 O9 C35 -173.6(3) . . . . ?
O1T Cu3 O9 C35 93.7(3) . . . . ?
O7 Cu3 O10 C37 176.3(3) . . . . ?
O9 Cu3 O10 C37 0.9(3) . . . . ?
O1T Cu3 O10 C37 -95.4(3) . . . . ?
O1 Cu1 O11 C44 -106.2(4) . . . . ?
O2 Cu1 O11 C44 166.1(3) . . . . ?
O12 Cu1 O11 C44 -18.0(3) . . . . ?
N1 Cu1 O11 C44 75.2(3) . . . . ?
O1 Cu1 O12 C46 177.6(3) . . . . ?
O11 Cu1 O12 C46 16.8(3) . . . . ?
N1 Cu1 O12 C46 -77.2(3) . . . . ?
Cu1 O1 C3 C4 0.8(5) . . . . ?
Cu1 O1 C3 C2 177.1(2) . . . . ?
C1 C2 C3 O1 -90.8(4) . . . . ?
C1 C2 C3 C4 85.9(4) . . . . ?
O1 C3 C4 C5 7.5(6) . . . . ?
C2 C3 C4 C5 -168.8(3) . . . . ?
Cu1 O2 C5 C4 -15.9(5) . . . . ?
Cu1 O2 C5 C6 164.9(2) . . . . ?
C3 C4 C5 O2 0.7(6) . . . . ?
C3 C4 C5 C6 179.8(3) . . . . ?
O2 C5 C6 C11 -4.8(5) . . . . ?
C4 C5 C6 C11 176.0(3) . . . . ?
O2 C5 C6 C7 176.7(3) . . . . ?
C4 C5 C6 C7 -2.5(6) . . . . ?
C11 C6 C7 C8 -0.4(6) . . . . ?
C5 C6 C7 C8 178.1(4) . . . . ?
C6 C7 C8 C9 1.4(6) . . . . ?
C7 C8 C9 C10 -1.5(6) . . . . ?
C7 C8 C9 C12 177.1(4) . . . . ?
C8 C9 C10 C11 0.7(6) . . . . ?
C12 C9 C10 C11 -178.0(3) . . . . ?
C7 C6 C11 C10 -0.4(6) . . . . ?
C5 C6 C11 C10 -179.0(3) . . . . ?
C9 C10 C11 C6 0.2(6) . . . . ?
Cu2 O3 C12 C13 -11.0(5) . . . . ?
Cu2 O3 C12 C9 168.1(2) . . . . ?
C10 C9 C12 O3 -1.9(5) . . . . ?
C8 C9 C12 O3 179.4(3) . . . . ?
C10 C9 C12 C13 177.3(3) . . . . ?
C8 C9 C12 C13 -1.4(6) . . . . ?
O3 C12 C13 C14 2.4(6) . . . . ?
C9 C12 C13 C14 -176.6(4) . . . . ?
Cu2 O4 C14 C13 2.7(5) . . . . ?
Cu2 O4 C14 C15 -178.8(2) . . . . ?
C12 C13 C14 O4 2.0(6) . . . . ?
C12 C13 C14 C15 -176.4(4) . . . . ?
O4 C14 C15 C16 -85.8(4) . . . . ?
C13 C14 C15 C16 92.8(5) . . . . ?
Cu2 O5 C19 C20 -3.8(5) . . . . ?
Cu2 O5 C19 C18 175.9(2) . . . . ?
C17 C18 C19 O5 169.3(3) . . . . ?
C17 C18 C19 C20 -11.0(6) . . . . ?
O5 C19 C20 C21 -3.4(6) . . . . ?
C18 C19 C20 C21 177.0(4) . . . . ?
Cu2 O6 C21 C20 16.4(5) . . . . ?
Cu2 O6 C21 C22 -162.9(2) . . . . ?
C19 C20 C21 O6 -3.6(6) . . . . ?
C19 C20 C21 C22 175.7(3) . . . . ?
O6 C21 C22 C23 168.6(4) . . . . ?
C20 C21 C22 C23 -10.7(6) . . . . ?
O6 C21 C22 C27 -9.9(5) . . . . ?
C20 C21 C22 C27 170.8(4) . . . . ?
C27 C22 C23 C24 -1.8(6) . . . . ?
C21 C22 C23 C24 179.7(4) . . . . ?
C22 C23 C24 C25 -0.1(7) . . . . ?
C23 C24 C25 C26 2.4(6) . . . . ?
C23 C24 C25 C28 -177.2(4) . . . . ?
C24 C25 C26 C27 -2.9(6) . . . . ?
C28 C25 C26 C27 176.7(4) . . . . ?
C25 C26 C27 C22 1.0(6) . . . . ?
C23 C22 C27 C26 1.4(6) . . . . ?
C21 C22 C27 C26 179.9(4) . . . . ?
Cu3 O7 C28 C29 7.0(6) . . . . ?
Cu3 O7 C28 C25 -171.5(2) . . . . ?
C26 C25 C28 O7 10.4(5) . . . . ?
C24 C25 C28 O7 -170.1(4) . . . . ?
C26 C25 C28 C29 -168.2(4) . . . . ?
C24 C25 C28 C29 11.4(6) . . . . ?
O7 C28 C29 C30 -1.8(7) . . . . ?
C25 C28 C29 C30 176.6(4) . . . . ?
Cu3 O8 C30 C29 -1.9(6) . . . . ?
Cu3 O8 C30 C31 -179.7(3) . . . . ?
C28 C29 C30 O8 -0.9(7) . . . . ?
C28 C29 C30 C31 176.8(4) . . . . ?
O8 C30 C31 C32 73.3(5) . . . . ?
C29 C30 C31 C32 -104.6(5) . . . . ?
Cu3 O9 C35 C36 -2.6(6) . . . . ?
Cu3 O9 C35 C34 177.2(3) . . . . ?
C33 C34 C35 O9 -177.3(4) . . . . ?
C33 C34 C35 C36 2.5(6) . . . . ?
O9 C35 C36 C37 2.2(7) . . . . ?
C34 C35 C36 C37 -177.6(4) . . . . ?
Cu3 O10 C37 C36 -1.5(6) . . . . ?
Cu3 O10 C37 C38 -179.0(2) . . . . ?
C35 C36 C37 O10 0.0(7) . . . . ?
C35 C36 C37 C38 177.3(4) . . . . ?
O10 C37 C38 C43 18.3(5) . . . . ?
C36 C37 C38 C43 -159.3(4) . . . . ?
O10 C37 C38 C39 -162.2(4) . . . . ?
C36 C37 C38 C39 20.2(6) . . . . ?
C43 C38 C39 C40 1.7(6) . . . . ?
C37 C38 C39 C40 -177.9(4) . . . . ?
C38 C39 C40 C41 -0.9(6) . . . . ?
C39 C40 C41 C42 -0.2(6) . . . . ?
C39 C40 C41 C44 -179.1(4) . . . . ?
C40 C41 C42 C43 0.5(6) . . . . ?
C44 C41 C42 C43 179.4(4) . . . . ?
C41 C42 C43 C38 0.3(6) . . . . ?
C39 C38 C43 C42 -1.4(6) . . . . ?
C37 C38 C43 C42 178.2(4) . . . . ?
Cu1 O11 C44 C45 12.5(5) . . . . ?
Cu1 O11 C44 C41 -167.9(2) . . . . ?
C40 C41 C44 O11 175.0(3) . . . . ?
C42 C41 C44 O11 -3.8(5) . . . . ?
C40 C41 C44 C45 -5.3(6) . . . . ?
C42 C41 C44 C45 175.8(4) . . . . ?
O11 C44 C45 C46 0.8(7) . . . . ?
C41 C44 C45 C46 -178.8(4) . . . . ?
Cu1 O12 C46 C45 -10.2(5) . . . . ?
Cu1 O12 C46 C47 168.3(2) . . . . ?
C44 C45 C46 O12 -2.0(7) . . . . ?
C44 C45 C46 C47 179.6(4) . . . . ?
O12 C46 C47 C48 -82.5(5) . . . . ?
C45 C46 C47 C48 96.1(5) . . . . ?
O1 Cu1 N1 C53 -108.7(3) . . . . ?
O11 Cu1 N1 C53 70.8(3) . . . . ?
O2 Cu1 N1 C53 -16.3(3) . . . . ?
O12 Cu1 N1 C53 163.9(3) . . . . ?
O1 Cu1 N1 C49 67.4(3) . . . . ?
O11 Cu1 N1 C49 -113.1(3) . . . . ?
O2 Cu1 N1 C49 159.8(3) . . . . ?
O12 Cu1 N1 C49 -20.0(3) . . . . ?
C53 N1 C49 C50 1.4(5) . . . . ?
Cu1 N1 C49 C50 -174.8(3) . . . . ?
N1 C49 C50 C51 1.2(5) . . . . ?
C49 C50 C51 C52 -2.5(5) . . . . ?
C49 C50 C51 C54 175.5(3) . . . . ?
C50 C51 C52 C53 1.3(5) . . . . ?
C54 C51 C52 C53 -176.7(3) . . . . ?
C49 N1 C53 C52 -2.6(5) . . . . ?
Cu1 N1 C53 C52 173.7(3) . . . . ?
C51 C52 C53 N1 1.3(5) . . . . ?
C52 C51 C54 C55 -132.8(4) . . . . ?
C50 C51 C54 C55 49.2(5) . . . . ?
C52 C51 C54 C58 46.3(5) . . . . ?
C50 C51 C54 C58 -131.7(4) . . . . ?
C58 C54 C55 C56 -1.3(5) . . . . ?
C51 C54 C55 C56 177.8(3) . . . . ?
C57 N2 C56 C55 0.0(5) . . . . ?
Cu2 N2 C56 C55 178.9(3) 1_545 . . . ?
C54 C55 C56 N2 1.4(5) . . . . ?
C56 N2 C57 C58 -1.6(5) . . . . ?
Cu2 N2 C57 C58 179.5(3) 1_545 . . . ?
N2 C57 C58 C54 1.7(5) . . . . ?
C55 C54 C58 C57 -0.1(5) . . . . ?
C51 C54 C58 C57 -179.3(3) . . . . ?
C63 N3 C59 C60 2.8(10) . . . . ?
N3 C59 C60 C61 -3.3(12) . . . . ?
C59 C60 C61 C62 0.6(9) . . . . ?
C59 C60 C61 C64 -177.7(6) . . . . ?
C60 C61 C62 C63 2.0(8) . . . . ?
C64 C61 C62 C63 -179.6(5) . . . . ?
C59 N3 C63 C62 0.2(9) . . . . ?
C61 C62 C63 N3 -2.6(9) . . . . ?
C60 C61 C64 C68 -175.9(6) . . . . ?
C62 C61 C64 C68 5.8(8) . . . . ?
C60 C61 C64 C65 3.6(8) . . . . ?
C62 C61 C64 C65 -174.7(5) . . . . ?
C68 C64 C65 C66 -4.8(8) . . . . ?
C61 C64 C65 C66 175.6(5) . . . . ?
C67 N4 C66 C65 0.2(9) . . . . ?
C64 C65 C66 N4 1.9(9) . . . . ?
C66 N4 C67 C68 1.0(10) . . . . ?
C65 C64 C68 C67 5.9(9) . . . . ?
C61 C64 C68 C67 -174.6(6) . . . . ?
N4 C67 C68 C64 -4.3(12) . . . . ?
O10 Cu3 O1T C1T -5.6(3) . . . . ?
O7 Cu3 O1T C1T 79.5(3) . . . . ?
O8 Cu3 O1T C1T 173.1(3) . . . . ?
O9 Cu3 O1T C1T -98.9(3) . . . . ?
O10 Cu3 O1T C4T 122.1(3) . . . . ?
O7 Cu3 O1T C4T -152.8(3) . . . . ?
O8 Cu3 O1T C4T -59.2(3) . . . . ?
O9 Cu3 O1T C4T 28.8(3) . . . . ?
C4T O1T C1T C2T -39.2(5) . . . . ?
Cu3 O1T C1T C2T 94.4(4) . . . . ?
O1T C1T C2T C3T 24.9(5) . . . . ?
C1T C2T C3T C4T -2.0(5) . . . . ?
C1T O1T C4T C3T 38.1(5) . . . . ?
Cu3 O1T C4T C3T -96.0(4) . . . . ?
C2T C3T C4T O1T -21.5(5) . . . . ?
C8T O2T C5T C6T -11.6(12) . . . . ?
O2T C5T C6T C7T 30.5(13) . . . . ?
C5T C6T C7T C8T -36.1(12) . . . . ?
C5T O2T C8T C7T -9.9(11) . . . . ?
C6T C7T C8T O2T 28.0(11) . . . . ?
